data_7718329
loop_
_publ_author_name
'Liu, Wan-Li'
'Wang, Yu'
'Hu, Yue-Qiao'
'L&#xfc;, Lei'

_publ_section_title
;
 Conductivity of a series of (4,8)-connected lanthanide metal-organic
 frameworks with [Ln<sub>4</sub>O<sub>5</sub>] clusters and high
 selectivity for visual sensing of nitrophenol compounds.
;
_journal_issue 17
_journal_name_full 'Dalton transactions (Cambridge, England : 2003)'
_journal_page_first 6866
_journal_page_last 6875
_journal_paper_doi 10.1039/d4dt03520h
_journal_volume 54
_journal_year 2025
_chemical_formula_sum 'C25 H26 N18 O23 Sm4'
_chemical_formula_weight 1548.08
_space_group_crystal_system orthorhombic
_space_group_IT_number 59
_space_group_name_Hall '-P 2ab 2a'
_space_group_name_H-M_alt 'P m m n :2'
_atom_sites_solution_hydrogens mixed
_audit_creation_method SHELXL-2018/3
_audit_update_record
;
2025-03-07 deposited with the CCDC.	2025-03-10 downloaded from the CCDC.
;
_cell_angle_alpha 90
_cell_angle_beta 90
_cell_angle_gamma 90
_cell_formula_units_Z 2
_cell_length_a 12.9882(5)
_cell_length_b 19.5458(8)
_cell_length_c 8.3146(3)
_cell_measurement_reflns_used 9899
_cell_measurement_temperature 296(2)
_cell_measurement_theta_max 30.50
_cell_measurement_theta_min 2.91
_cell_volume 2110.78(14)
_computing_cell_refinement SAINT
_computing_data_collection 'Bruker APEX3'
_computing_data_reduction SAINT
_computing_molecular_graphics 'SHELXL-2018/3 (Sheldrick, 2018)'
_computing_publication_material 'SHELXL-2018/3 (Sheldrick, 2018)'
_computing_structure_refinement 'SHELXL-2018/3 (Sheldrick, 2018)'
_computing_structure_solution 'SHELXT 2014/5 (Sheldrick, 2014)'
_diffrn_ambient_temperature 296(2)
_diffrn_measured_fraction_theta_full 0.998
_diffrn_measured_fraction_theta_max 0.998
_diffrn_measurement_device_type ccd
_diffrn_radiation_type MoK\a
_diffrn_radiation_wavelength 0.71073
_diffrn_reflns_av_R_equivalents 0.0415
_diffrn_reflns_av_unetI/netI 0.0196
_diffrn_reflns_Laue_measured_fraction_full 0.998
_diffrn_reflns_Laue_measured_fraction_max 0.998
_diffrn_reflns_limit_h_max 15
_diffrn_reflns_limit_h_min -15
_diffrn_reflns_limit_k_max 23
_diffrn_reflns_limit_k_min -23
_diffrn_reflns_limit_l_max 9
_diffrn_reflns_limit_l_min -9
_diffrn_reflns_number 26347
_diffrn_reflns_point_group_measured_fraction_full 0.998
_diffrn_reflns_point_group_measured_fraction_max 0.998
_diffrn_reflns_theta_full 24.998
_diffrn_reflns_theta_max 24.998
_diffrn_reflns_theta_min 2.909
_exptl_absorpt_coefficient_mu 5.587
_exptl_absorpt_correction_T_max 0.492
_exptl_absorpt_correction_T_min 0.417
_exptl_absorpt_correction_type multi-scan
_exptl_absorpt_process_details sadabs
_exptl_crystal_colour colorless
_exptl_crystal_density_diffrn 2.389
_exptl_crystal_description Block
_exptl_crystal_F_000 1446
_exptl_crystal_size_max 0.220
_exptl_crystal_size_mid 0.200
_exptl_crystal_size_min 0.180
_exptl_transmission_factor_max 0.864
_exptl_transmission_factor_min 0.864
_refine_diff_density_max 0.975
_refine_diff_density_min -0.853
_refine_diff_density_rms 0.119
_refine_ls_extinction_method none
_refine_ls_goodness_of_fit_ref 1.096
_refine_ls_hydrogen_treatment constr
_refine_ls_matrix_type full
_refine_ls_number_parameters 196
_refine_ls_number_reflns 2006
_refine_ls_number_restraints 54
_refine_ls_restrained_S_all 1.096
_refine_ls_R_factor_all 0.0245
_refine_ls_R_factor_gt 0.0215
_refine_ls_shift/su_max 0.001
_refine_ls_shift/su_mean 0.000
_refine_ls_structure_factor_coef Fsqd
_refine_ls_weighting_details 'w=1/[\s^2^(Fo^2^)+(0.0194P)^2^+8.7029P] where P=(Fo^2^+2Fc^2^)/3'
_refine_ls_weighting_scheme calc
_refine_ls_wR_factor_gt 0.0498
_refine_ls_wR_factor_ref 0.0513
_reflns_Friedel_coverage 0.000
_reflns_number_gt 1879
_reflns_number_total 2006
_reflns_threshold_expression 'I > 2\s(I)'
_cod_data_source_file d4dt03520h2.cif
_cod_data_source_block 1_CCDC1
_cod_depositor_comments 'Adding full bibliography for 7718328--7718331.cif.'
_cod_original_sg_symbol_H-M 'P m m n'
_cod_database_code 7718329
_shelx_shelxl_version_number 2018/3
_shelx_space_group_comment
;
The symmetry employed for this shelxl refinement is uniquely defined
by the following loop, which should always be used as a source of
symmetry information in preference to the above space-group names.
They are only intended as comments.
;
_shelx_estimated_absorpt_t_min 0.373
_shelx_estimated_absorpt_t_max 0.433

loop_
_space_group_symop_operation_xyz
'x, y, z'
'-x+1/2, -y+1/2, z'
'-x, y+1/2, -z'
'x+1/2, -y, -z'
'-x, -y, -z'
'x-1/2, y-1/2, -z'
'x, -y-1/2, z'
'-x-1/2, y, z'

loop_
_atom_site_label
_atom_site_type_symbol
_atom_site_fract_x
_atom_site_fract_y
_atom_site_fract_z
_atom_site_U_iso_or_equiv
_atom_site_adp_type
_atom_site_occupancy
_atom_site_site_symmetry_order
_atom_site_calc_flag
_atom_site_refinement_flags_posn
_atom_site_refinement_flags_adp
_atom_site_refinement_flags_occupancy
_atom_site_disorder_assembly
_atom_site_disorder_group
C2 C 0.5326(3) 0.4705(2) 0.1391(5) 0.0176(9) Uani 1 1 d . . . . .
H2 H 0.554662 0.450108 0.234174 0.021 Uiso 1 1 calc R U . . .
C3 C 0.4957(3) 0.5375(2) 0.1453(5) 0.0149(9) Uani 1 1 d . . . . .
C4 C 0.4620(3) 0.5672(2) 0.0015(5) 0.0159(9) Uani 1 1 d . . . . .
C5 C 0.4174(3) 0.6383(2) -0.0181(5) 0.0158(9) Uani 1 1 d . . . . .
N1 N 0.5869(3) 0.5666(2) 0.3953(4) 0.0292(10) Uani 1 1 d . . . . .
N2 N 0.5686(3) 0.6068(2) 0.5231(4) 0.0290(10) Uani 1 1 d . . . . .
N3 N 0.4779(3) 0.63510(19) 0.5084(4) 0.0211(8) Uani 1 1 d . . . . .
N4 N 0.4340(3) 0.61291(18) 0.3719(4) 0.0172(8) Uani 1 1 d . . . . .
O1 O 0.4422(3) 0.66931(15) -0.1442(3) 0.0235(7) Uani 1 1 d . . . . .
O2 O 0.3574(2) 0.66159(15) 0.0842(3) 0.0236(7) Uani 1 1 d . . . . .
O3 O 0.250000 0.5327(2) 0.1911(6) 0.0362(12) Uani 1 2 d S T P . .
H3 H 0.189650 0.527629 0.125479 0.054 Uiso 0.5 1 d R U P . .
O4 O 0.250000 0.5355(2) 0.5394(7) 0.0386(13) Uani 1 2 d S T P . .
H4 H 0.250000 0.498048 0.487555 0.058 Uiso 1 2 d R U P . .
O5 O 0.3536(3) 0.750000 0.3684(4) 0.0128(8) Uani 1 2 d S T P . .
H5 H 0.414897 0.750000 0.303907 0.015 Uiso 1 2 d R U P . .
O6 O 0.5887(4) 0.750000 0.6611(6) 0.0347(12) Uani 1 2 d S T P . .
H6A H 0.612334 0.723030 0.750315 0.052 Uiso 0.5 1 d R U P A -1
H6B H 0.614524 0.730880 0.562725 0.052 Uiso 0.5 1 d R U P A -1
O7 O 0.250000 0.750000 0.8688(6) 0.0139(12) Uani 1 4 d S T P . .
O8 O 0.250000 0.82448(19) 0.5979(4) 0.0124(8) Uani 1 2 d S T P . .
H8 H 0.250000 0.860061 0.656586 0.015 Uiso 1 2 d R U P . .
O10 O 0.250000 0.3968(4) 0.2716(7) 0.0662(19) Uani 1 2 d S T P . .
H10 H 0.299600 0.391981 0.333075 0.099 Uiso 0.5 1 d R U P . .
O12 O 0.250000 0.4384(9) 0.930(2) 0.106(6) Uani 0.5 2 d S T P . .
H12A H 0.187470 0.448713 0.913031 0.158 Uiso 0.25 1 d R U P . .
H12B H 0.258330 0.445053 1.029160 0.158 Uiso 0.25 1 d R U P . .
Sm1 Sm 0.250000 0.64796(2) 0.31665(3) 0.01377(10) Uani 1 2 d S T P . .
Sm2 Sm 0.39613(2) 0.750000 0.65576(3) 0.01018(9) Uani 1 2 d S T P . .
C1 C 0.5030(3) 0.5725(2) 0.3028(5) 0.0163(9) Uani 1 1 d . . . . .
O9 O 0.7676(11) 0.7652(9) 0.4201(13) 0.055(6) Uani 0.25 1 d G U P B -1
C9 C 0.7829(6) 0.7514(9) 0.2794(13) 0.054(4) Uani 0.25 1 d G U P B -1
H9 H 0.851111 0.747770 0.246600 0.064 Uiso 0.5 1 calc R U P B -1
N6 N 0.7091(7) 0.7410(9) 0.1655(11) 0.047(3) Uani 0.25 1 d G U P B -1
C10 C 0.6006(6) 0.746(2) 0.2067(16) 0.040(4) Uani 0.25 1 d G U P B -1
H10A H 0.582750 0.792807 0.224822 0.060 Uiso 0.5 1 calc R U P B -1
H10B H 0.587542 0.719797 0.302512 0.060 Uiso 0.5 1 calc R U P B -1
H10C H 0.559946 0.727898 0.119952 0.060 Uiso 0.5 1 calc R U P B -1
C11 C 0.7353(13) 0.7248(13) 0.0002(12) 0.109(9) Uani 0.25 1 d G U P B -1
H11A H 0.673346 0.718769 -0.061060 0.164 Uiso 0.5 1 calc R U P B -1
H11B H 0.775039 0.683427 -0.002649 0.164 Uiso 0.5 1 calc R U P B -1
H11C H 0.774885 0.761587 -0.044957 0.164 Uiso 0.5 1 calc R U P B -1

loop_
_atom_site_aniso_label
_atom_site_aniso_U_11
_atom_site_aniso_U_22
_atom_site_aniso_U_33
_atom_site_aniso_U_23
_atom_site_aniso_U_13
_atom_site_aniso_U_12
C2 0.025(2) 0.014(2) 0.0130(19) 0.0038(16) 0.0000(18) 0.0079(19)
C3 0.020(2) 0.013(2) 0.0116(18) 0.0008(16) 0.0010(17) 0.0036(18)
C4 0.023(2) 0.0105(19) 0.0141(19) 0.0012(16) 0.0009(18) 0.0039(17)
C5 0.021(2) 0.014(2) 0.0121(19) 0.0000(17) 0.0015(18) 0.0032(18)
N1 0.027(2) 0.040(2) 0.0208(19) -0.0122(18) -0.0067(17) 0.0169(19)
N2 0.030(2) 0.037(2) 0.0198(19) -0.0113(17) -0.0065(18) 0.0131(19)
N3 0.023(2) 0.027(2) 0.0135(17) -0.0062(15) -0.0037(16) 0.0080(17)
N4 0.018(2) 0.0199(19) 0.0135(16) -0.0053(14) -0.0014(15) 0.0050(16)
O1 0.039(2) 0.0162(15) 0.0152(14) 0.0084(12) 0.0089(14) 0.0124(15)
O2 0.0329(19) 0.0190(16) 0.0190(15) 0.0043(13) 0.0112(14) 0.0134(14)
O3 0.032(3) 0.023(3) 0.053(3) -0.003(2) 0.000 0.000
O4 0.035(3) 0.022(3) 0.059(3) -0.005(2) 0.000 0.000
O5 0.012(2) 0.015(2) 0.0110(18) 0.000 0.0020(16) 0.000
O6 0.023(3) 0.040(3) 0.042(3) 0.000 0.000(2) 0.000
O7 0.017(3) 0.015(3) 0.011(3) 0.000 0.000 0.000
O8 0.020(2) 0.0081(19) 0.0092(18) -0.0011(15) 0.000 0.000
O10 0.064(4) 0.086(5) 0.049(4) 0.004(4) 0.000 0.000
O12 0.051(9) 0.148(16) 0.118(14) -0.035(13) 0.000 0.000
Sm1 0.01463(18) 0.01611(17) 0.01057(15) -0.00512(11) 0.000 0.000
Sm2 0.01315(17) 0.00947(15) 0.00793(14) 0.000 -0.00095(11) 0.000
C1 0.023(2) 0.015(2) 0.0118(19) 0.0011(16) 0.0017(18) 0.0050(18)
O9 0.027(11) 0.069(13) 0.067(6) -0.014(7) 0.001(7) 0.017(8)
C9 0.040(7) 0.057(7) 0.064(6) -0.002(8) 0.001(5) 0.005(8)
N6 0.033(5) 0.055(7) 0.052(5) -0.002(6) 0.001(4) 0.003(6)
C10 0.014(5) 0.054(8) 0.053(6) 0.001(8) -0.003(5) 0.002(8)
C11 0.108(14) 0.110(15) 0.111(13) -0.010(11) -0.004(14) 0.006(14)

loop_
_atom_type_symbol
_atom_type_description
_atom_type_scat_dispersion_real
_atom_type_scat_dispersion_imag
_atom_type_scat_source
C C 0.0033 0.0016 'International Tables Vol C Tables 4.2.6.8 and 6.1.1.4'
H H 0.0000 0.0000 'International Tables Vol C Tables 4.2.6.8 and 6.1.1.4'
N N 0.0061 0.0033 'International Tables Vol C Tables 4.2.6.8 and 6.1.1.4'
O O 0.0106 0.0060 'International Tables Vol C Tables 4.2.6.8 and 6.1.1.4'
Sm Sm -0.1638 3.4418 'International Tables Vol C Tables 4.2.6.8 and 6.1.1.4'

loop_
_geom_angle_atom_site_label_1
_geom_angle_atom_site_label_2
_geom_angle_atom_site_label_3
_geom_angle
_geom_angle_site_symmetry_1
_geom_angle_site_symmetry_3
_geom_angle_publ_flag
C4 C2 C3 123.2(4) 5_665 . ?
C4 C2 H2 118.4 5_665 . ?
C3 C2 H2 118.4 . . ?
C2 C3 C4 117.7(4) . . ?
C2 C3 C1 116.4(4) . . ?
C4 C3 C1 125.8(4) . . ?
C2 C4 C3 119.1(4) 5_665 . ?
C2 C4 C5 114.6(3) 5_665 . ?
C3 C4 C5 126.3(4) . . ?
O2 C5 O1 123.9(4) . . ?
O2 C5 C4 120.2(4) . . ?
O1 C5 C4 115.9(4) . . ?
C1 N1 N2 105.1(3) . . ?
N3 N2 N1 109.4(3) . . ?
N2 N3 N4 109.0(3) . . ?
N2 N3 Sm2 130.3(3) . . ?
N4 N3 Sm2 118.2(2) . . ?
C1 N4 N3 105.7(3) . . ?
C1 N4 Sm1 136.2(3) . . ?
N3 N4 Sm1 117.9(2) . . ?
C5 O1 Sm2 147.7(3) . 1_554 ?
C5 O2 Sm1 151.3(3) . . ?
Sm1 O3 H3 109.4 . . ?
Sm1 O4 H4 109.4 . . ?
Sm1 O5 Sm1 109.37(15) 2_565 . ?
Sm1 O5 Sm2 107.20(10) 2_565 . ?
Sm1 O5 Sm2 107.20(10) . . ?
Sm1 O5 H5 111.0 2_565 . ?
Sm1 O5 H5 111.0 . . ?
Sm2 O5 H5 111.0 . . ?
Sm2 O6 H6A 109.5 . . ?
Sm2 O6 H6B 109.5 . . ?
H6A O6 H6B 109.5 . . ?
Sm2 O7 Sm2 93.95(17) 2_565 . ?
Sm1 O8 Sm2 109.03(10) 2_565 2_565 ?
Sm1 O8 Sm2 109.03(10) 2_565 . ?
Sm2 O8 Sm2 102.14(13) 2_565 . ?
Sm1 O8 H8 112.1 2_565 . ?
Sm2 O8 H8 112.0 2_565 . ?
Sm2 O8 H8 112.0 . . ?
H10 O10 H10 102.2 . 8_655 ?
H12A O12 H12B 104.2 . . ?
H12A O12 H12A 146.4 . 8_655 ?
H12B O12 H12A 90.0 . 8_655 ?
H12A O12 H12B 90.0 . 8_655 ?
H12B O12 H12B 14.7 . 8_655 ?
H12A O12 H12B 104.2 8_655 8_655 ?
O2 Sm1 O2 71.15(15) 8_655 . ?
O2 Sm1 O8 139.49(9) 8_655 2_565 ?
O2 Sm1 O8 139.49(9) . 2_565 ?
O2 Sm1 O5 111.82(10) 8_655 . ?
O2 Sm1 O5 74.40(11) . . ?
O8 Sm1 O5 69.22(11) 2_565 . ?
O2 Sm1 O5 74.40(11) 8_655 2_565 ?
O2 Sm1 O5 111.82(10) . 2_565 ?
O8 Sm1 O5 69.22(11) 2_565 2_565 ?
O5 Sm1 O5 66.81(15) . 2_565 ?
O2 Sm1 O3 76.24(12) 8_655 . ?
O2 Sm1 O3 76.24(12) . . ?
O8 Sm1 O3 127.82(15) 2_565 . ?
O5 Sm1 O3 144.54(9) . . ?
O5 Sm1 O3 144.54(9) 2_565 . ?
O2 Sm1 N4 68.08(11) 8_655 8_655 ?
O2 Sm1 N4 136.59(11) . 8_655 ?
O8 Sm1 N4 83.32(8) 2_565 8_655 ?
O5 Sm1 N4 135.20(11) . 8_655 ?
O5 Sm1 N4 70.65(11) 2_565 8_655 ?
O3 Sm1 N4 80.24(8) . 8_655 ?
O2 Sm1 N4 136.59(11) 8_655 . ?
O2 Sm1 N4 68.08(11) . . ?
O8 Sm1 N4 83.32(8) 2_565 . ?
O5 Sm1 N4 70.65(11) . . ?
O5 Sm1 N4 135.20(11) 2_565 . ?
O3 Sm1 N4 80.24(8) . . ?
N4 Sm1 N4 141.91(16) 8_655 . ?
O2 Sm1 O4 127.17(10) 8_655 . ?
O2 Sm1 O4 127.17(10) . . ?
O8 Sm1 O4 62.85(14) 2_565 . ?
O5 Sm1 O4 120.69(11) . . ?
O5 Sm1 O4 120.69(11) 2_565 . ?
O3 Sm1 O4 64.98(15) . . ?
N4 Sm1 O4 71.07(8) 8_655 . ?
N4 Sm1 O4 71.07(8) . . ?
O2 Sm1 Sm2 143.17(7) 8_655 . ?
O2 Sm1 Sm2 103.89(8) . . ?
O8 Sm1 Sm2 35.82(5) 2_565 . ?
O5 Sm1 Sm2 36.47(8) . . ?
O5 Sm1 Sm2 74.10(8) 2_565 . ?
O3 Sm1 Sm2 139.46(8) . . ?
N4 Sm1 Sm2 117.54(7) 8_655 . ?
N4 Sm1 Sm2 63.37(7) . . ?
O4 Sm1 Sm2 85.75(9) . . ?
O2 Sm1 Sm2 103.89(8) 8_655 2_565 ?
O2 Sm1 Sm2 143.17(7) . 2_565 ?
O8 Sm1 Sm2 35.82(5) 2_565 2_565 ?
O5 Sm1 Sm2 74.10(8) . 2_565 ?
O5 Sm1 Sm2 36.47(8) 2_565 2_565 ?
O3 Sm1 Sm2 139.46(8) . 2_565 ?
N4 Sm1 Sm2 63.37(7) 8_655 2_565 ?
N4 Sm1 Sm2 117.54(7) . 2_565 ?
O4 Sm1 Sm2 85.75(9) . 2_565 ?
Sm2 Sm1 Sm2 57.581(9) . 2_565 ?
O2 Sm1 Sm1 83.62(7) 8_655 2_565 ?
O2 Sm1 Sm1 83.62(7) . 2_565 ?
O8 Sm1 Sm1 77.03(9) 2_565 2_565 ?
O5 Sm1 Sm1 35.31(7) . 2_565 ?
O5 Sm1 Sm1 35.31(7) 2_565 2_565 ?
O3 Sm1 Sm1 155.15(12) . 2_565 ?
N4 Sm1 Sm1 105.72(8) 8_655 2_565 ?
N4 Sm1 Sm1 105.72(8) . 2_565 ?
O4 Sm1 Sm1 139.88(10) . 2_565 ?
Sm2 Sm1 Sm1 59.595(5) . 2_565 ?
Sm2 Sm1 Sm1 59.595(5) 2_565 2_565 ?
O1 Sm2 O1 83.48(15) 7_576 1_556 ?
O1 Sm2 O8 137.05(11) 7_576 2_565 ?
O1 Sm2 O8 86.42(12) 1_556 2_565 ?
O1 Sm2 O8 86.42(12) 7_576 . ?
O1 Sm2 O8 137.05(11) 1_556 . ?
O8 Sm2 O8 73.26(14) 2_565 . ?
O1 Sm2 O5 137.82(7) 7_576 . ?
O1 Sm2 O5 137.82(7) 1_556 . ?
O8 Sm2 O5 68.45(11) 2_565 . ?
O8 Sm2 O5 68.45(11) . . ?
O1 Sm2 O6 74.64(12) 7_576 . ?
O1 Sm2 O6 74.64(12) 1_556 . ?
O8 Sm2 O6 141.38(8) 2_565 . ?
O8 Sm2 O6 141.38(8) . . ?
O5 Sm2 O6 104.04(15) . . ?
O1 Sm2 O7 72.86(10) 7_576 . ?
O1 Sm2 O7 72.86(10) 1_556 . ?
O8 Sm2 O7 64.27(10) 2_565 . ?
O8 Sm2 O7 64.27(10) . . ?
O5 Sm2 O7 120.01(13) . . ?
O6 Sm2 O7 135.95(14) . . ?
O1 Sm2 N3 138.90(11) 7_576 . ?
O1 Sm2 N3 70.99(10) 1_556 . ?
O8 Sm2 N3 74.19(10) 2_565 . ?
O8 Sm2 N3 134.02(11) . . ?
O5 Sm2 N3 69.84(8) . . ?
O6 Sm2 N3 67.94(9) . . ?
O7 Sm2 N3 125.61(8) . . ?
O1 Sm2 N3 70.99(10) 7_576 7_575 ?
O1 Sm2 N3 138.90(11) 1_556 7_575 ?
O8 Sm2 N3 134.02(11) 2_565 7_575 ?
O8 Sm2 N3 74.19(10) . 7_575 ?
O5 Sm2 N3 69.84(9) . 7_575 ?
O6 Sm2 N3 67.94(10) . 7_575 ?
O7 Sm2 N3 125.61(8) . 7_575 ?
N3 Sm2 N3 108.32(16) . 7_575 ?
O1 Sm2 Sm2 104.62(8) 7_576 2_565 ?
O1 Sm2 Sm2 104.62(8) 1_556 2_565 ?
O8 Sm2 Sm2 38.93(7) 2_565 2_565 ?
O8 Sm2 Sm2 38.93(7) . 2_565 ?
O5 Sm2 Sm2 76.98(9) . 2_565 ?
O6 Sm2 Sm2 178.97(11) . 2_565 ?
O7 Sm2 Sm2 43.03(8) . 2_565 ?
N3 Sm2 Sm2 112.56(8) . 2_565 ?
N3 Sm2 Sm2 112.56(8) 7_575 2_565 ?
O1 Sm2 Sm1 106.68(8) 7_576 2_565 ?
O1 Sm2 Sm1 163.92(8) 1_556 2_565 ?
O8 Sm2 Sm1 77.66(8) 2_565 2_565 ?
O8 Sm2 Sm1 35.15(8) . 2_565 ?
O5 Sm2 Sm1 36.33(5) . 2_565 ?
O6 Sm2 Sm1 119.63(9) . 2_565 ?
O7 Sm2 Sm1 97.82(7) . 2_565 ?
N3 Sm2 Sm1 106.17(7) . 2_565 ?
N3 Sm2 Sm1 57.18(7) 7_575 2_565 ?
Sm2 Sm2 Sm1 61.209(5) 2_565 2_565 ?
O1 Sm2 Sm1 163.92(8) 7_576 . ?
O1 Sm2 Sm1 106.68(8) 1_556 . ?
O8 Sm2 Sm1 35.15(8) 2_565 . ?
O8 Sm2 Sm1 77.66(8) . . ?
O5 Sm2 Sm1 36.33(5) . . ?
O6 Sm2 Sm1 119.63(9) . . ?
O7 Sm2 Sm1 97.82(7) . . ?
N3 Sm2 Sm1 57.18(7) . . ?
N3 Sm2 Sm1 106.17(7) 7_575 . ?
Sm2 Sm2 Sm1 61.210(5) 2_565 . ?
Sm1 Sm2 Sm1 60.808(10) 2_565 . ?
N4 C1 N1 110.7(4) . . ?
N4 C1 C3 128.0(4) . . ?
N1 C1 C3 121.4(4) . . ?
O9 C9 N6 126.0 . . ?
O9 C9 H9 117.0 . . ?
N6 C9 H9 117.0 . . ?
C9 N6 C11 121.8 . . ?
C9 N6 C10 120.5 . . ?
C11 N6 C10 117.7 . . ?
N6 C10 H10A 109.5 . . ?
N6 C10 H10B 109.5 . . ?
H10A C10 H10B 109.5 . . ?
N6 C10 H10C 109.5 . . ?
H10A C10 H10C 109.5 . . ?
H10B C10 H10C 109.5 . . ?
N6 C11 H11A 109.5 . . ?
N6 C11 H11B 109.5 . . ?
H11A C11 H11B 109.5 . . ?
N6 C11 H11C 109.5 . . ?
H11A C11 H11C 109.5 . . ?
H11B C11 H11C 109.5 . . ?

loop_
_geom_bond_atom_site_label_1
_geom_bond_atom_site_label_2
_geom_bond_distance
_geom_bond_site_symmetry_2
_geom_bond_publ_flag
C2 C4 1.383(6) 5_665 ?
C2 C3 1.396(6) . ?
C2 H2 0.9300 . ?
C3 C4 1.399(5) . ?
C3 C1 1.480(5) . ?
C4 C5 1.515(6) . ?
C5 O2 1.240(5) . ?
C5 O1 1.253(5) . ?
N1 C1 1.338(5) . ?
N1 N2 1.343(5) . ?
N2 N3 1.306(5) . ?
N3 N4 1.342(5) . ?
N3 Sm2 2.770(3) . ?
N4 C1 1.326(5) . ?
N4 Sm1 2.528(4) . ?
O1 Sm2 2.369(3) 1_554 ?
O2 Sm1 2.398(3) . ?
O3 Sm1 2.483(5) . ?
O3 H3 0.9601 . ?
O4 Sm1 2.873(5) . ?
O4 H4 0.8502 . ?
O5 Sm1 2.444(2) 2_565 ?
O5 Sm1 2.444(2) . ?
O5 Sm2 2.452(4) . ?
O5 H5 0.9600 . ?
O6 Sm2 2.502(5) . ?
O6 H6A 0.9600 . ?
O6 H6B 0.9600 . ?
O7 Sm2 2.596(4) 2_565 ?
O7 Sm2 2.596(4) . ?
O8 Sm1 2.400(4) 2_565 ?
O8 Sm2 2.440(2) 2_565 ?
O8 Sm2 2.440(2) . ?
O8 H8 0.8495 . ?
O10 H10 0.8276 . ?
O10 H10 0.8276 8_655 ?
O12 H12A 0.8483 . ?
O12 H12B 0.8447 . ?
O12 H12A 0.8483 8_655 ?
O12 H12B 0.8447 8_655 ?
Sm1 Sm2 3.9408(4) . ?
Sm1 Sm2 3.9408(4) 2_565 ?
Sm1 Sm1 3.9888(6) 2_565 ?
Sm2 Sm2 3.7958(6) 2_565 ?
O9 C9 1.2164 . ?
C9 N6 1.3625 . ?
C9 H9 0.9300 . ?
N6 C11 1.4503 . ?
N6 C10 1.4533 . ?
C10 H10A 0.9600 . ?
C10 H10B 0.9600 . ?
C10 H10C 0.9600 . ?
C11 H11A 0.9600 . ?
C11 H11B 0.9600 . ?
C11 H11C 0.9600 . ?

loop_
_geom_torsion_atom_site_label_1
_geom_torsion_atom_site_label_2
_geom_torsion_atom_site_label_3
_geom_torsion_atom_site_label_4
_geom_torsion
_geom_torsion_site_symmetry_1
_geom_torsion_site_symmetry_2
_geom_torsion_site_symmetry_3
_geom_torsion_site_symmetry_4
_geom_torsion_publ_flag
C4 C2 C3 C4 0.6(7) 5_665 . . . ?
C4 C2 C3 C1 -175.2(4) 5_665 . . . ?
C2 C3 C4 C2 -0.6(7) . . . 5_665 ?
C1 C3 C4 C2 174.8(4) . . . 5_665 ?
C2 C3 C4 C5 178.7(4) . . . . ?
C1 C3 C4 C5 -6.0(7) . . . . ?
C2 C4 C5 O2 139.5(4) 5_665 . . . ?
C3 C4 C5 O2 -39.8(7) . . . . ?
C2 C4 C5 O1 -38.0(6) 5_665 . . . ?
C3 C4 C5 O1 142.7(4) . . . . ?
C1 N1 N2 N3 0.4(5) . . . . ?
N1 N2 N3 N4 1.2(5) . . . . ?
N1 N2 N3 Sm2 -160.4(3) . . . . ?
N2 N3 N4 C1 -2.3(5) . . . . ?
Sm2 N3 N4 C1 161.8(3) . . . . ?
N2 N3 N4 Sm1 174.1(3) . . . . ?
Sm2 N3 N4 Sm1 -21.7(4) . . . . ?
O2 C5 O1 Sm2 -28.0(8) . . . 1_554 ?
C4 C5 O1 Sm2 149.5(4) . . . 1_554 ?
O1 C5 O2 Sm1 167.0(4) . . . . ?
C4 C5 O2 Sm1 -10.4(9) . . . . ?
N3 N4 C1 N1 2.6(5) . . . . ?
Sm1 N4 C1 N1 -172.8(3) . . . . ?
N3 N4 C1 C3 -176.6(4) . . . . ?
Sm1 N4 C1 C3 8.0(7) . . . . ?
N2 N1 C1 N4 -1.9(5) . . . . ?
N2 N1 C1 C3 177.4(4) . . . . ?
C2 C3 C1 N4 -139.1(5) . . . . ?
C4 C3 C1 N4 45.5(7) . . . . ?
C2 C3 C1 N1 41.8(6) . . . . ?
C4 C3 C1 N1 -133.6(5) . . . . ?
O9 C9 N6 C11 180.0 . . . . ?
O9 C9 N6 C10 0.0 . . . . ?
